data_1553962
loop_
_publ_author_name
'Roy, Bivas Chandra'
'Debnath, Subhankar'
'Chakrabarti, Kaushik'
'Paul, Bhaskar'
'Maji, Milan'
'Kundu, Sabuj'

_publ_section_title
;
 ortho-Amino group functionalized 2,2&#x2032;-bipyridine based Ru(ii)
 complex catalysed alkylation of secondary alcohols, nitriles and amines
 using alcohols
;
_journal_issue 6
_journal_name_full 'Organic Chemistry Frontiers'
_journal_page_first 1008
_journal_paper_doi 10.1039/C7QO01061C
_journal_volume 5
_journal_year 2018
_chemical_formula_moiety 'C48 H44 Cl2 N4 P2 Ru'
_chemical_formula_sum 'C48 H44 Cl2 N4 P2 Ru'
_chemical_formula_weight 910.78
_space_group_crystal_system monoclinic
_space_group_IT_number 14
_space_group_name_Hall '-P 2ybc'
_space_group_name_H-M_alt 'P 1 21/c 1'
_atom_sites_solution_hydrogens geom
_atom_sites_solution_primary dual
_audit_creation_date 2017-02-17
_audit_creation_method
;
Olex2 1.2
(compiled 2017.01.04 svn.r3372 for OlexSys, GUI svn.r5292)
;
_audit_update_record
;
2017-08-10 deposited with the CCDC.
2018-01-03 downloaded from the CCDC.
;
_cell_angle_alpha 90
_cell_angle_beta 91.489(6)
_cell_angle_gamma 90
_cell_formula_units_Z 4
_cell_length_a 9.679(3)
_cell_length_b 19.168(6)
_cell_length_c 21.719(7)
_cell_measurement_reflns_used 1825
_cell_measurement_temperature 100
_cell_measurement_theta_max 24.43
_cell_measurement_theta_min 2.32
_cell_volume 4028(2)
_computing_cell_refinement 'SAINT v8.34A (Bruker, 2013)'
_computing_data_reduction 'SAINT v8.34A (Bruker, 2013)'
_computing_molecular_graphics 'Olex2 (Dolomanov et al., 2009)'
_computing_publication_material 'Olex2 (Dolomanov et al., 2009)'
_computing_structure_refinement 'ShelXL (Sheldrick, 2015)'
_computing_structure_solution 'ShelXT (Sheldrick, 2015)'
_diffrn_ambient_temperature 100
_diffrn_measured_fraction_theta_full 0.993
_diffrn_measured_fraction_theta_max 0.993
_diffrn_measurement_device_type 'Bruker APEX-II CCD'
_diffrn_measurement_method '\f and \w scans'
_diffrn_radiation_type MoK\a
_diffrn_radiation_wavelength 0.71073
_diffrn_reflns_av_R_equivalents 0.0955
_diffrn_reflns_av_unetI/netI 0.1141
_diffrn_reflns_Laue_measured_fraction_full 0.993
_diffrn_reflns_Laue_measured_fraction_max 0.993
_diffrn_reflns_limit_h_max 11
_diffrn_reflns_limit_h_min -9
_diffrn_reflns_limit_k_max 22
_diffrn_reflns_limit_k_min -21
_diffrn_reflns_limit_l_max 24
_diffrn_reflns_limit_l_min -25
_diffrn_reflns_number 21149
_diffrn_reflns_point_group_measured_fraction_full 0.993
_diffrn_reflns_point_group_measured_fraction_max 0.993
_diffrn_reflns_theta_full 25.112
_diffrn_reflns_theta_max 25.112
_diffrn_reflns_theta_min 1.417
_diffrn_standards_number 0
_exptl_absorpt_coefficient_mu 0.643
_exptl_absorpt_correction_T_max 0.7452
_exptl_absorpt_correction_T_min 0.6789
_exptl_absorpt_correction_type psi-scan
_exptl_absorpt_process_details
;
SADABS-2014/5 (Bruker,2014/5) was used for absorption correction.
wR2(int) was 0.0643 before and 0.0475 after correction.
The Ratio of minimum to maximum transmission is 0.9110.
The \l/2 correction factor is Not present.
;
_exptl_crystal_colour yellow
_exptl_crystal_colour_primary yellow
_exptl_crystal_density_diffrn 1.502
_exptl_crystal_description block
_exptl_crystal_F_000 1872
_exptl_crystal_size_max 0.02
_exptl_crystal_size_mid 0.02
_exptl_crystal_size_min 0.02
_refine_diff_density_max 1.027
_refine_diff_density_min -1.092
_refine_diff_density_rms 0.130
_refine_ls_extinction_method none
_refine_ls_goodness_of_fit_ref 0.952
_refine_ls_hydrogen_treatment constr
_refine_ls_matrix_type full
_refine_ls_number_parameters 516
_refine_ls_number_reflns 7149
_refine_ls_number_restraints 0
_refine_ls_restrained_S_all 0.952
_refine_ls_R_factor_all 0.1188
_refine_ls_R_factor_gt 0.0606
_refine_ls_shift/su_max 0.001
_refine_ls_shift/su_mean 0.000
_refine_ls_structure_factor_coef Fsqd
_refine_ls_weighting_details 'w=1/[\s^2^(Fo^2^)+(0.1000P)^2^] where P=(Fo^2^+2Fc^2^)/3'
_refine_ls_weighting_scheme calc
_refine_ls_wR_factor_gt 0.1423
_refine_ls_wR_factor_ref 0.1855
_reflns_Friedel_coverage 0.000
_reflns_number_gt 4185
_reflns_number_total 7149
_reflns_threshold_expression 'I > 2\s(I)'
_cod_data_source_file c7qo01061c2.cif
_cod_data_source_block complex1b
_cod_database_code 1553962
_shelx_shelxl_version_number 2016/6
_shelx_space_group_comment
;
The symmetry employed for this shelxl refinement is uniquely defined
by the following loop, which should always be used as a source of
symmetry information in preference to the above space-group names.
They are only intended as comments.
;
_olex2_refinement_description
;
1. Fixed Uiso
 At 1.2 times of:
  All C(H) groups, All N(H) groups
 At 1.5 times of:
  All C(H,H,H) groups
2.a Aromatic/amide H refined with riding coordinates:
 N4(H4), N1(H1), C50(H50), C46(H46), C49(H49), C30(H30), C24(H24), C32(H32),
 C43(H43), C14(H14), C41(H41), C18(H18), C47(H47), C27(H27), C40(H40), C35(H35),
  C26(H26), C42(H42), C23(H23), C22(H22), C16(H16), C20(H20), C17(H17),
 C33(H33), C39(H39), C28(H28), C29(H29), C10(H10), C21(H21), C5(H5), C34(H34),
 C36(H36), C48(H48), C15(H15), C3(H3), C9(H9), C4(H4A), C8(H8)
2.b Idealised Me refined as rotating group:
 C12(H12A,H12B,H12C), C1(H1A,H1B,H1C)
;
_olex2_submission_special_instructions 'No special instructions were received'

loop_
_space_group_symop_operation_xyz
'x, y, z'
'-x, y+1/2, -z+1/2'
'-x, -y, -z'
'x, -y-1/2, z-1/2'

loop_
_atom_site_label
_atom_site_type_symbol
_atom_site_fract_x
_atom_site_fract_y
_atom_site_fract_z
_atom_site_U_iso_or_equiv
_atom_site_adp_type
_atom_site_occupancy
_atom_site_site_symmetry_order
_atom_site_calc_flag
_atom_site_refinement_flags_posn
Ru01 Ru 0.61463(5) 0.63999(3) 0.70796(2) 0.02341(19) Uani 1 1 d .
P1 P 0.63218(17) 0.61134(10) 0.81508(8) 0.0255(4) Uani 1 1 d .
P2 P 0.59211(17) 0.67612(9) 0.60354(8) 0.0252(4) Uani 1 1 d .
Cl1 Cl 0.43320(17) 0.55124(9) 0.68927(8) 0.0354(4) Uani 1 1 d .
Cl2 Cl 0.41067(18) 0.71144(10) 0.73304(9) 0.0376(5) Uani 1 1 d .
N3 N 0.7775(5) 0.7134(3) 0.7205(3) 0.0297(14) Uani 1 1 d .
N2 N 0.7953(6) 0.5783(3) 0.6909(2) 0.0314(14) Uani 1 1 d .
N4 N 0.6429(7) 0.8093(3) 0.7471(3) 0.0413(16) Uani 1 1 d .
H4 H 0.569972 0.781931 0.744669 0.050 Uiso 1 1 calc R
N1 N 0.6900(6) 0.4786(3) 0.6532(3) 0.0395(15) Uani 1 1 d .
H1 H 0.610747 0.500891 0.655278 0.047 Uiso 1 1 calc R
C45 C 0.6698(6) 0.7613(4) 0.5862(3) 0.0281(16) Uani 1 1 d .
C50 C 0.5965(7) 0.8211(4) 0.6061(3) 0.0333(17) Uani 1 1 d .
H50 H 0.513328 0.815409 0.627831 0.040 Uiso 1 1 calc R
C13 C 0.7314(7) 0.6793(4) 0.8547(3) 0.0294(16) Uani 1 1 d .
C44 C 0.4202(7) 0.6914(3) 0.5669(3) 0.0301(16) Uani 1 1 d .
C46 C 0.7906(7) 0.7726(4) 0.5539(3) 0.0343(17) Uani 1 1 d .
H46 H 0.840757 0.733423 0.539681 0.041 Uiso 1 1 calc R
C19 C 0.7163(7) 0.5297(4) 0.8378(3) 0.0307(16) Uani 1 1 d .
C6 C 0.9065(7) 0.6871(4) 0.7141(3) 0.0372(19) Uani 1 1 d .
C49 C 0.6444(7) 0.8868(4) 0.5943(3) 0.0357(17) Uani 1 1 d .
H49 H 0.594630 0.926422 0.607808 0.043 Uiso 1 1 calc R
C30 C 0.3488(7) 0.5927(4) 0.8362(3) 0.0358(18) Uani 1 1 d .
H30 H 0.337986 0.593559 0.792600 0.043 Uiso 1 1 calc R
C24 C 0.6684(7) 0.4698(4) 0.8081(3) 0.0338(17) Uani 1 1 d .
H24 H 0.605508 0.473791 0.773998 0.041 Uiso 1 1 calc R
C7 C 0.9163(7) 0.6128(5) 0.7032(3) 0.0389(19) Uani 1 1 d .
C32 C 0.8126(7) 0.6059(4) 0.5504(3) 0.0331(17) Uani 1 1 d .
H32 H 0.868073 0.628643 0.581078 0.040 Uiso 1 1 calc R
C25 C 0.4788(7) 0.6027(3) 0.8624(3) 0.0278(16) Uani 1 1 d .
C43 C 0.2997(7) 0.6712(4) 0.5928(3) 0.0353(18) Uani 1 1 d .
H43 H 0.302356 0.646842 0.630856 0.042 Uiso 1 1 calc R
C37 C 0.6708(7) 0.6167(4) 0.5485(3) 0.0289(16) Uani 1 1 d .
C14 C 0.8759(7) 0.6790(4) 0.8540(3) 0.0344(17) Uani 1 1 d .
H14 H 0.922939 0.639322 0.838701 0.041 Uiso 1 1 calc R
C41 C 0.1678(8) 0.7190(4) 0.5090(4) 0.043(2) Uani 1 1 d .
H41 H 0.080873 0.729371 0.489844 0.051 Uiso 1 1 calc R
C18 C 0.6637(7) 0.7365(4) 0.8789(3) 0.0352(17) Uani 1 1 d .
H18 H 0.565746 0.736872 0.880762 0.042 Uiso 1 1 calc R
C11 C 0.8039(7) 0.5114(4) 0.6725(3) 0.0363(18) Uani 1 1 d .
C47 C 0.8398(7) 0.8387(4) 0.5417(4) 0.0374(18) Uani 1 1 d .
H47 H 0.922323 0.845113 0.519637 0.045 Uiso 1 1 calc R
C27 C 0.3790(8) 0.5900(4) 0.9623(3) 0.0392(18) Uani 1 1 d .
H27 H 0.390218 0.588852 1.005856 0.047 Uiso 1 1 calc R
C40 C 0.2897(7) 0.7382(4) 0.4802(3) 0.0408(19) Uani 1 1 d .
H40 H 0.286199 0.759546 0.440726 0.049 Uiso 1 1 calc R
C2 C 0.7656(8) 0.7830(4) 0.7336(3) 0.0390(19) Uani 1 1 d .
C35 C 0.5912(8) 0.5800(4) 0.5050(3) 0.0357(18) Uani 1 1 d .
H35 H 0.493568 0.585248 0.503461 0.043 Uiso 1 1 calc R
C26 C 0.4913(7) 0.5999(4) 0.9262(3) 0.0341(17) Uani 1 1 d .
H26 H 0.580138 0.605032 0.945262 0.041 Uiso 1 1 calc R
C42 C 0.1727(7) 0.6859(4) 0.5640(4) 0.042(2) Uani 1 1 d .
H42 H 0.089427 0.672538 0.582988 0.051 Uiso 1 1 calc R
C23 C 0.7111(7) 0.4047(4) 0.8277(3) 0.0390(18) Uani 1 1 d .
H23 H 0.675562 0.364425 0.807336 0.047 Uiso 1 1 calc R
C22 C 0.8039(8) 0.3968(4) 0.8762(4) 0.044(2) Uani 1 1 d .
H22 H 0.831509 0.351714 0.889764 0.053 Uiso 1 1 calc R
C16 C 0.8824(9) 0.7934(4) 0.8982(3) 0.046(2) Uani 1 1 d .
H16 H 0.933221 0.832933 0.912345 0.055 Uiso 1 1 calc R
C20 C 0.8108(7) 0.5218(4) 0.8885(3) 0.0399(19) Uani 1 1 d .
H20 H 0.842219 0.561550 0.910855 0.048 Uiso 1 1 calc R
C17 C 0.7402(8) 0.7934(4) 0.9006(3) 0.0412(19) Uani 1 1 d .
H17 H 0.693978 0.832604 0.917082 0.049 Uiso 1 1 calc R
C33 C 0.8734(8) 0.5632(4) 0.5089(4) 0.044(2) Uani 1 1 d .
H33 H 0.971038 0.557944 0.509507 0.052 Uiso 1 1 calc R
C39 C 0.4141(7) 0.7258(4) 0.5095(3) 0.0359(18) Uani 1 1 d .
H39 H 0.497108 0.740467 0.491045 0.043 Uiso 1 1 calc R
C28 C 0.2481(8) 0.5816(4) 0.9349(4) 0.045(2) Uani 1 1 d .
H28 H 0.169579 0.576017 0.959841 0.053 Uiso 1 1 calc R
C29 C 0.2328(7) 0.5813(4) 0.8717(4) 0.0420(19) Uani 1 1 d .
H29 H 0.144800 0.573478 0.852596 0.050 Uiso 1 1 calc R
C10 C 0.9345(8) 0.4758(4) 0.6733(3) 0.045(2) Uani 1 1 d .
H10 H 0.940082 0.428067 0.661974 0.054 Uiso 1 1 calc R
C21 C 0.8567(8) 0.4567(4) 0.9050(4) 0.046(2) Uani 1 1 d .
H21 H 0.925700 0.452107 0.936641 0.055 Uiso 1 1 calc R
C5 C 1.0230(8) 0.7301(5) 0.7161(4) 0.052(2) Uani 1 1 d .
H5 H 1.112377 0.711117 0.710100 0.063 Uiso 1 1 calc R
C34 C 0.6557(9) 0.5352(4) 0.4634(4) 0.048(2) Uani 1 1 d .
H34 H 0.601332 0.510435 0.433654 0.057 Uiso 1 1 calc R
C36 C 0.7922(9) 0.5271(4) 0.4654(4) 0.048(2) Uani 1 1 d .
H36 H 0.834751 0.496668 0.437049 0.058 Uiso 1 1 calc R
C48 C 0.7662(8) 0.8953(4) 0.5625(3) 0.043(2) Uani 1 1 d .
H48 H 0.799343 0.941051 0.554954 0.052 Uiso 1 1 calc R
C15 C 0.9513(8) 0.7363(5) 0.8754(4) 0.047(2) Uani 1 1 d .
H15 H 1.049363 0.736128 0.874360 0.056 Uiso 1 1 calc R
C3 C 0.8824(9) 0.8271(5) 0.7347(3) 0.048(2) Uani 1 1 d .
H3 H 0.871922 0.875868 0.741095 0.058 Uiso 1 1 calc R
C9 C 1.0493(9) 0.5118(5) 0.6905(4) 0.056(2) Uani 1 1 d .
H9 H 1.135634 0.488266 0.693499 0.067 Uiso 1 1 calc R
C4 C 1.0064(10) 0.8003(5) 0.7268(3) 0.054(2) Uani 1 1 d .
H4A H 1.085155 0.829903 0.728497 0.064 Uiso 1 1 calc R
C8 C 1.0432(8) 0.5807(5) 0.7034(3) 0.049(2) Uani 1 1 d .
H8 H 1.125177 0.606361 0.712486 0.059 Uiso 1 1 calc R
C12 C 0.6890(10) 0.4080(4) 0.6287(4) 0.063(3) Uani 1 1 d .
H12A H 0.752532 0.405084 0.594358 0.094 Uiso 1 1 calc GR
H12B H 0.595310 0.396110 0.614012 0.094 Uiso 1 1 calc GR
H12C H 0.718405 0.375324 0.661106 0.094 Uiso 1 1 calc GR
C1 C 0.6246(9) 0.8808(4) 0.7654(4) 0.059(3) Uani 1 1 d .
H1A H 0.654599 0.911739 0.732369 0.089 Uiso 1 1 calc GR
H1B H 0.679933 0.890035 0.802911 0.089 Uiso 1 1 calc GR
H1C H 0.526812 0.889318 0.773281 0.089 Uiso 1 1 calc GR

loop_
_atom_site_aniso_label
_atom_site_aniso_U_11
_atom_site_aniso_U_22
_atom_site_aniso_U_33
_atom_site_aniso_U_23
_atom_site_aniso_U_13
_atom_site_aniso_U_12
Ru01 0.0223(3) 0.0255(3) 0.0223(3) -0.0003(2) -0.0029(2) 0.0003(2)
P1 0.0256(9) 0.0288(10) 0.0219(10) -0.0003(8) -0.0035(7) 0.0010(7)
P2 0.0248(9) 0.0282(10) 0.0225(10) 0.0004(8) -0.0015(7) -0.0021(7)
Cl1 0.0358(10) 0.0328(10) 0.0372(11) -0.0019(8) -0.0053(8) -0.0030(8)
Cl2 0.0337(10) 0.0390(11) 0.0401(11) -0.0013(9) 0.0001(8) 0.0057(8)
N3 0.026(3) 0.035(4) 0.028(3) 0.005(3) -0.015(2) -0.003(2)
N2 0.041(4) 0.031(4) 0.022(3) 0.007(3) 0.002(3) 0.006(3)
N4 0.049(4) 0.035(4) 0.040(4) 0.002(3) -0.002(3) -0.003(3)
N1 0.053(4) 0.026(3) 0.039(4) -0.006(3) 0.008(3) 0.010(3)
C45 0.029(4) 0.031(4) 0.023(4) 0.002(3) -0.008(3) 0.001(3)
C50 0.029(4) 0.042(5) 0.029(4) -0.004(4) -0.004(3) 0.004(3)
C13 0.032(4) 0.036(4) 0.020(4) 0.005(3) -0.005(3) -0.002(3)
C44 0.033(4) 0.024(4) 0.033(4) -0.002(3) -0.001(3) 0.002(3)
C46 0.032(4) 0.040(5) 0.031(4) -0.007(4) 0.002(3) -0.003(3)
C19 0.033(4) 0.035(4) 0.024(4) 0.001(3) 0.002(3) 0.009(3)
C6 0.029(4) 0.056(5) 0.026(4) -0.008(4) -0.009(3) -0.008(4)
C49 0.043(4) 0.030(4) 0.033(4) -0.003(3) 0.000(3) 0.003(3)
C30 0.028(4) 0.048(5) 0.033(4) -0.006(4) 0.008(3) -0.002(3)
C24 0.035(4) 0.036(4) 0.030(4) 0.004(3) 0.002(3) 0.003(3)
C7 0.026(4) 0.068(6) 0.023(4) 0.004(4) -0.002(3) 0.009(4)
C32 0.038(4) 0.032(4) 0.030(4) -0.001(3) -0.001(3) 0.003(3)
C25 0.035(4) 0.023(4) 0.025(4) -0.005(3) 0.000(3) 0.004(3)
C43 0.028(4) 0.048(5) 0.030(4) 0.003(4) -0.008(3) -0.007(3)
C37 0.038(4) 0.024(4) 0.024(4) 0.000(3) -0.004(3) -0.001(3)
C14 0.035(4) 0.042(5) 0.025(4) -0.003(3) -0.002(3) -0.006(3)
C41 0.034(4) 0.047(5) 0.047(5) -0.005(4) -0.011(4) 0.004(4)
C18 0.037(4) 0.042(5) 0.027(4) -0.004(4) 0.000(3) -0.002(3)
C11 0.041(4) 0.043(5) 0.025(4) 0.004(4) 0.005(3) 0.006(4)
C47 0.035(4) 0.031(4) 0.047(5) -0.002(4) 0.009(4) -0.010(3)
C27 0.046(5) 0.048(5) 0.024(4) -0.005(4) 0.009(3) -0.008(4)
C40 0.036(4) 0.050(5) 0.036(5) 0.006(4) -0.015(4) 0.003(4)
C2 0.048(5) 0.040(5) 0.029(4) 0.003(4) -0.003(4) -0.016(4)
C35 0.043(4) 0.035(4) 0.029(4) 0.001(3) -0.003(3) 0.001(3)
C26 0.032(4) 0.042(5) 0.028(4) 0.003(3) -0.002(3) -0.002(3)
C42 0.029(4) 0.058(6) 0.040(5) 0.007(4) 0.002(3) -0.005(4)
C23 0.047(5) 0.030(4) 0.040(5) 0.002(4) 0.007(4) 0.001(3)
C22 0.056(5) 0.039(5) 0.038(5) 0.008(4) 0.008(4) 0.013(4)
C16 0.065(6) 0.042(5) 0.031(5) 0.005(4) -0.010(4) -0.020(4)
C20 0.050(5) 0.041(5) 0.028(4) -0.005(4) -0.004(4) 0.011(4)
C17 0.053(5) 0.043(5) 0.028(4) -0.005(4) 0.000(4) 0.000(4)
C33 0.045(5) 0.045(5) 0.041(5) 0.006(4) 0.005(4) 0.008(4)
C39 0.031(4) 0.037(4) 0.039(5) 0.004(4) -0.005(3) -0.004(3)
C28 0.045(5) 0.037(5) 0.052(6) -0.013(4) 0.019(4) -0.003(4)
C29 0.030(4) 0.048(5) 0.048(5) 0.009(4) 0.001(4) -0.003(3)
C10 0.058(5) 0.047(5) 0.031(5) 0.016(4) 0.006(4) 0.023(4)
C21 0.041(5) 0.060(6) 0.036(5) 0.009(4) -0.005(4) 0.026(4)
C5 0.035(5) 0.086(7) 0.036(5) -0.014(5) -0.003(4) -0.008(4)
C34 0.065(6) 0.037(5) 0.040(5) -0.009(4) -0.004(4) -0.008(4)
C36 0.063(6) 0.032(5) 0.050(5) -0.007(4) 0.009(4) 0.014(4)
C48 0.056(5) 0.034(5) 0.040(5) 0.009(4) 0.003(4) -0.012(4)
C15 0.041(5) 0.060(6) 0.039(5) 0.000(4) -0.007(4) -0.012(4)
C3 0.053(5) 0.059(6) 0.033(5) -0.002(4) -0.004(4) -0.018(4)
C9 0.044(5) 0.073(7) 0.052(6) 0.018(5) 0.001(4) 0.027(5)
C4 0.066(6) 0.068(7) 0.026(5) -0.009(4) -0.001(4) -0.028(5)
C8 0.038(5) 0.072(7) 0.036(5) 0.011(5) -0.011(4) 0.008(4)
C12 0.084(7) 0.040(5) 0.064(6) -0.013(5) -0.009(5) 0.013(5)
C1 0.080(7) 0.038(5) 0.058(6) -0.004(4) -0.028(5) 0.006(4)

loop_
_atom_type_symbol
_atom_type_description
_atom_type_scat_dispersion_real
_atom_type_scat_dispersion_imag
_atom_type_scat_source
C C 0.0033 0.0016 'International Tables Vol C Tables 4.2.6.8 and 6.1.1.4'
H H 0.0000 0.0000 'International Tables Vol C Tables 4.2.6.8 and 6.1.1.4'
N N 0.0061 0.0033 'International Tables Vol C Tables 4.2.6.8 and 6.1.1.4'
Ru Ru -1.2594 0.8363 'International Tables Vol C Tables 4.2.6.8 and 6.1.1.4'
Cl Cl 0.1484 0.1585 'International Tables Vol C Tables 4.2.6.8 and 6.1.1.4'
P P 0.1023 0.0942 'International Tables Vol C Tables 4.2.6.8 and 6.1.1.4'

loop_
_geom_angle_atom_site_label_1
_geom_angle_atom_site_label_2
_geom_angle_atom_site_label_3
_geom_angle
P1 Ru01 Cl1 91.94(6)
P1 Ru01 Cl2 87.13(6)
P2 Ru01 P1 176.11(6)
P2 Ru01 Cl1 89.81(6)
P2 Ru01 Cl2 89.70(6)
Cl1 Ru01 Cl2 81.35(7)
N3 Ru01 P1 89.62(15)
N3 Ru01 P2 88.79(15)
N3 Ru01 Cl1 176.87(17)
N3 Ru01 Cl2 101.44(16)
N3 Ru01 N2 77.5(2)
N2 Ru01 P1 90.21(15)
N2 Ru01 P2 92.91(15)
N2 Ru01 Cl1 99.81(17)
N2 Ru01 Cl2 177.14(15)
C13 P1 Ru01 108.6(2)
C13 P1 C19 105.0(3)
C13 P1 C25 102.9(3)
C19 P1 Ru01 118.7(2)
C19 P1 C25 97.6(3)
C25 P1 Ru01 121.8(2)
C45 P2 Ru01 115.2(2)
C45 P2 C44 98.0(3)
C44 P2 Ru01 121.1(2)
C37 P2 Ru01 114.4(2)
C37 P2 C45 103.8(3)
C37 P2 C44 101.7(3)
C6 N3 Ru01 115.0(5)
C6 N3 C2 117.8(6)
C2 N3 Ru01 127.3(5)
C7 N2 Ru01 113.3(5)
C11 N2 Ru01 129.2(5)
C11 N2 C7 117.4(6)
C2 N4 H4 118.7
C2 N4 C1 122.6(7)
C1 N4 H4 118.7
C11 N1 H1 118.2
C11 N1 C12 123.6(7)
C12 N1 H1 118.2
C50 C45 P2 116.3(5)
C46 C45 P2 126.4(5)
C46 C45 C50 117.3(7)
C45 C50 H50 119.6
C49 C50 C45 120.7(7)
C49 C50 H50 119.6
C14 C13 P1 120.4(5)
C18 C13 P1 119.7(5)
C18 C13 C14 119.4(7)
C43 C44 P2 123.2(5)
C43 C44 C39 118.7(6)
C39 C44 P2 118.1(5)
C45 C46 H46 118.8
C47 C46 C45 122.4(7)
C47 C46 H46 118.8
C24 C19 P1 116.2(5)
C24 C19 C20 118.0(6)
C20 C19 P1 125.1(6)
N3 C6 C7 116.5(6)
N3 C6 C5 121.5(8)
C5 C6 C7 121.9(7)
C50 C49 H49 120.1
C50 C49 C48 119.8(7)
C48 C49 H49 120.1
C25 C30 H30 119.0
C25 C30 C29 122.1(7)
C29 C30 H30 119.0
C19 C24 H24 119.6
C23 C24 C19 120.7(7)
C23 C24 H24 119.6
N2 C7 C6 116.7(6)
N2 C7 C8 123.0(8)
C8 C7 C6 120.2(7)
C37 C32 H32 119.6
C33 C32 H32 119.6
C33 C32 C37 120.8(7)
C30 C25 P1 121.6(5)
C30 C25 C26 117.4(6)
C26 C25 P1 120.7(5)
C44 C43 H43 119.6
C44 C43 C42 120.8(7)
C42 C43 H43 119.6
C32 C37 P2 120.0(5)
C32 C37 C35 118.3(7)
C35 C37 P2 121.6(5)
C13 C14 H14 119.8
C15 C14 C13 120.5(7)
C15 C14 H14 119.8
C40 C41 H41 119.7
C42 C41 H41 119.7
C42 C41 C40 120.5(7)
C13 C18 H18 120.2
C13 C18 C17 119.6(7)
C17 C18 H18 120.2
N2 C11 C10 120.6(7)
N1 C11 N2 119.1(6)
N1 C11 C10 120.2(7)
C46 C47 H47 120.8
C48 C47 C46 118.3(7)
C48 C47 H47 120.8
C26 C27 H27 120.1
C26 C27 C28 119.8(7)
C28 C27 H27 120.1
C41 C40 H40 120.4
C39 C40 C41 119.2(7)
C39 C40 H40 120.4
N3 C2 C3 121.0(8)
N4 C2 N3 119.7(6)
N4 C2 C3 119.3(8)
C37 C35 H35 120.1
C37 C35 C34 119.8(7)
C34 C35 H35 120.1
C25 C26 H26 119.1
C27 C26 C25 121.8(7)
C27 C26 H26 119.1
C43 C42 H42 120.0
C41 C42 C43 120.1(7)
C41 C42 H42 120.0
C24 C23 H23 119.3
C22 C23 C24 121.4(7)
C22 C23 H23 119.3
C23 C22 H22 120.7
C23 C22 C21 118.5(7)
C21 C22 H22 120.7
C17 C16 H16 119.8
C17 C16 C15 120.4(7)
C15 C16 H16 119.8
C19 C20 H20 120.0
C21 C20 C19 119.9(7)
C21 C20 H20 120.0
C18 C17 H17 119.7
C16 C17 C18 120.7(7)
C16 C17 H17 119.7
C32 C33 H33 120.0
C32 C33 C36 120.0(7)
C36 C33 H33 120.0
C44 C39 H39 119.7
C40 C39 C44 120.6(7)
C40 C39 H39 119.7
C27 C28 H28 120.1
C29 C28 C27 119.9(7)
C29 C28 H28 120.1
C30 C29 H29 120.5
C28 C29 C30 118.9(7)
C28 C29 H29 120.5
C11 C10 H10 120.7
C9 C10 C11 118.6(8)
C9 C10 H10 120.7
C22 C21 H21 119.4
C20 C21 C22 121.2(7)
C20 C21 H21 119.4
C6 C5 H5 120.5
C4 C5 C6 118.9(8)
C4 C5 H5 120.5
C35 C34 H34 119.7
C36 C34 C35 120.6(7)
C36 C34 H34 119.7
C33 C36 H36 119.8
C34 C36 C33 120.4(7)
C34 C36 H36 119.8
C49 C48 H48 119.3
C47 C48 C49 121.5(7)
C47 C48 H48 119.3
C14 C15 H15 120.3
C16 C15 C14 119.5(7)
C16 C15 H15 120.3
C2 C3 H3 120.2
C4 C3 C2 119.7(9)
C4 C3 H3 120.2
C10 C9 H9 119.5
C8 C9 C10 121.0(8)
C8 C9 H9 119.5
C5 C4 H4A 119.6
C3 C4 C5 120.9(8)
C3 C4 H4A 119.6
C7 C8 H8 120.6
C9 C8 C7 118.8(8)
C9 C8 H8 120.6
N1 C12 H12A 109.5
N1 C12 H12B 109.5
N1 C12 H12C 109.5
H12A C12 H12B 109.5
H12A C12 H12C 109.5
H12B C12 H12C 109.5
N4 C1 H1A 109.5
N4 C1 H1B 109.5
N4 C1 H1C 109.5
H1A C1 H1B 109.5
H1A C1 H1C 109.5
H1B C1 H1C 109.5

loop_
_geom_bond_atom_site_label_1
_geom_bond_atom_site_label_2
_geom_bond_distance
Ru01 P1 2.3921(19)
Ru01 P2 2.3760(19)
Ru01 Cl1 2.4710(19)
Ru01 Cl2 2.4749(19)
Ru01 N3 2.126(5)
Ru01 N2 2.152(6)
P1 C13 1.822(7)
P1 C19 1.825(7)
P1 C25 1.835(7)
P2 C45 1.840(7)
P2 C44 1.849(7)
P2 C37 1.832(7)
N3 C6 1.357(9)
N3 C2 1.370(9)
N2 C7 1.366(9)
N2 C11 1.346(9)
N4 H4 0.8800
N4 C2 1.329(9)
N4 C1 1.439(10)
N1 H1 0.8800
N1 C11 1.327(9)
N1 C12 1.454(10)
C45 C50 1.422(9)
C45 C46 1.396(9)
C50 H50 0.9500
C50 C49 1.368(10)
C13 C14 1.399(9)
C13 C18 1.387(10)
C44 C43 1.364(9)
C44 C39 1.409(10)
C46 H46 0.9500
C46 C47 1.382(10)
C19 C24 1.391(10)
C19 C20 1.421(9)
C6 C7 1.448(11)
C6 C5 1.396(10)
C49 H49 0.9500
C49 C48 1.391(10)
C30 H30 0.9500
C30 C25 1.380(9)
C30 C29 1.396(9)
C24 H24 0.9500
C24 C23 1.379(10)
C7 C8 1.374(10)
C32 H32 0.9500
C32 C37 1.387(9)
C32 C33 1.364(10)
C25 C26 1.388(9)
C43 H43 0.9500
C43 C42 1.393(9)
C37 C35 1.395(9)
C14 H14 0.9500
C14 C15 1.393(10)
C41 H41 0.9500
C41 C40 1.400(10)
C41 C42 1.352(10)
C18 H18 0.9500
C18 C17 1.393(10)
C11 C10 1.435(10)
C47 H47 0.9500
C47 C48 1.380(10)
C27 H27 0.9500
C27 C26 1.371(9)
C27 C28 1.395(10)
C40 H40 0.9500
C40 C39 1.368(9)
C2 C3 1.412(10)
C35 H35 0.9500
C35 C34 1.403(10)
C26 H26 0.9500
C42 H42 0.9500
C23 H23 0.9500
C23 C22 1.373(10)
C22 H22 0.9500
C22 C21 1.397(11)
C16 H16 0.9500
C16 C17 1.378(10)
C16 C15 1.380(11)
C20 H20 0.9500
C20 C21 1.369(10)
C17 H17 0.9500
C33 H33 0.9500
C33 C36 1.395(11)
C39 H39 0.9500
C28 H28 0.9500
C28 C29 1.377(10)
C29 H29 0.9500
C10 H10 0.9500
C10 C9 1.352(12)
C21 H21 0.9500
C5 H5 0.9500
C5 C4 1.377(12)
C34 H34 0.9500
C34 C36 1.330(10)
C36 H36 0.9500
C48 H48 0.9500
C15 H15 0.9500
C3 H3 0.9500
C3 C4 1.321(11)
C9 H9 0.9500
C9 C8 1.351(12)
C4 H4A 0.9500
C8 H8 0.9500
C12 H12A 0.9800
C12 H12B 0.9800
C12 H12C 0.9800
C1 H1A 0.9800
C1 H1B 0.9800
C1 H1C 0.9800
